data_7127430
loop_
_publ_author_name
'Nath, Karabi'
'Bin Rahaman, Abdulla'
'Moi, Rajib'
'Maity, Kartik'
'Biradha, Kumar'

_publ_section_title
;
 Porous Li-MOF as a solid-state electrolyte: exploration of lithium ion
 conductivity through bio-inspired ionic channels.
;
_journal_issue 94
_journal_name_full 'Chemical communications (Cambridge, England)'
_journal_page_first 14873
_journal_page_last 14876
_journal_paper_doi 10.1039/d0cc05728b
_journal_volume 56
_journal_year 2020
_chemical_formula_sum 'C36 H30 Li2 N5 O13'
_chemical_formula_weight 754.53
_space_group_crystal_system monoclinic
_space_group_IT_number 15
_space_group_name_Hall '-C 2yc'
_space_group_name_H-M_alt 'C 1 2/c 1'
_atom_sites_solution_hydrogens geom
_audit_creation_method SHELXL-2018/3
_audit_update_record
;
2019-10-03 deposited with the CCDC.	2020-11-03 downloaded from the CCDC.
;
_cell_angle_alpha 90
_cell_angle_beta 101.153(3)
_cell_angle_gamma 90
_cell_formula_units_Z 4
_cell_length_a 23.699(3)
_cell_length_b 16.6746(19)
_cell_length_c 10.1581(12)
_cell_measurement_reflns_used 20108
_cell_measurement_temperature 100(2)
_cell_measurement_theta_max 25.998
_cell_measurement_theta_min 2.396
_cell_volume 3938.4(8)
_computing_structure_refinement 'SHELXL-2018/3 (Sheldrick, 2018)'
_diffrn_ambient_temperature 100(2)
_diffrn_measured_fraction_theta_full 0.971
_diffrn_measured_fraction_theta_max 0.969
_diffrn_measurement_device_type 'Bruker APEX-2 CCD'
_diffrn_measurement_method hemisphere
_diffrn_radiation_type MoK\a
_diffrn_radiation_wavelength 0.71073
_diffrn_reflns_av_R_equivalents 0.0408
_diffrn_reflns_av_unetI/netI 0.0313
_diffrn_reflns_Laue_measured_fraction_full 0.971
_diffrn_reflns_Laue_measured_fraction_max 0.969
_diffrn_reflns_limit_h_max 28
_diffrn_reflns_limit_h_min -28
_diffrn_reflns_limit_k_max 20
_diffrn_reflns_limit_k_min -20
_diffrn_reflns_limit_l_max 12
_diffrn_reflns_limit_l_min -12
_diffrn_reflns_number 20108
_diffrn_reflns_point_group_measured_fraction_full 0.971
_diffrn_reflns_point_group_measured_fraction_max 0.969
_diffrn_reflns_theta_full 25.242
_diffrn_reflns_theta_max 25.998
_diffrn_reflns_theta_min 2.396
_exptl_absorpt_coefficient_mu 0.097
_exptl_absorpt_process_details SADABS
_exptl_crystal_colour yellow
_exptl_crystal_density_diffrn 1.273
_exptl_crystal_density_method 'not measured'
_exptl_crystal_description 'needle shaped'
_exptl_crystal_F_000 1564
_exptl_crystal_size_max 0.18
_exptl_crystal_size_mid 0.15
_exptl_crystal_size_min 0.08
_refine_diff_density_max 0.770
_refine_diff_density_min -0.430
_refine_diff_density_rms 0.071
_refine_ls_extinction_method none
_refine_ls_goodness_of_fit_ref 1.078
_refine_ls_hydrogen_treatment constr
_refine_ls_matrix_type full
_refine_ls_number_parameters 226
_refine_ls_number_reflns 3753
_refine_ls_number_restraints 18
_refine_ls_restrained_S_all 1.100
_refine_ls_R_factor_all 0.0900
_refine_ls_R_factor_gt 0.0691
_refine_ls_shift/su_max 0.000
_refine_ls_shift/su_mean 0.000
_refine_ls_structure_factor_coef Fsqd
_refine_ls_weighting_details 'w=1/[\s^2^(Fo^2^)+(0.1517P)^2^] where P=(Fo^2^+2Fc^2^)/3'
_refine_ls_weighting_scheme calc
_refine_ls_wR_factor_gt 0.1995
_refine_ls_wR_factor_ref 0.2168
_reflns_Friedel_coverage 0.000
_reflns_number_gt 2733
_reflns_number_total 3753
_reflns_threshold_expression 'I > 2\s(I)'
_cod_data_source_file d0cc05728b2.cif
_cod_data_source_block Li-AOIA
_cod_original_cell_volume 3938.3(8)
_cod_original_sg_symbol_H-M 'C 2/c'
_cod_database_code 7127430
_shelx_shelxl_version_number 2018/3
_shelx_space_group_comment
;
The symmetry employed for this shelxl refinement is uniquely defined
by the following loop, which should always be used as a source of
symmetry information in preference to the above space-group names.
They are only intended as comments.
;

loop_
_space_group_symop_operation_xyz
'x, y, z'
'-x, y, -z+1/2'
'x+1/2, y+1/2, z'
'-x+1/2, y+1/2, -z+1/2'
'-x, -y, -z'
'x, -y, z-1/2'
'-x+1/2, -y+1/2, -z'
'x+1/2, -y+1/2, z-1/2'

loop_
_atom_site_label
_atom_site_type_symbol
_atom_site_fract_x
_atom_site_fract_y
_atom_site_fract_z
_atom_site_U_iso_or_equiv
_atom_site_adp_type
_atom_site_occupancy
_atom_site_site_symmetry_order
_atom_site_calc_flag
_atom_site_refinement_flags_posn
_atom_site_refinement_flags_adp
_atom_site_refinement_flags_occupancy
_atom_site_disorder_assembly
_atom_site_disorder_group
Li1 Li 0.29729(18) 0.5133(2) 0.0679(4) 0.0386(9) Uani 1 1 d . . . . .
C11 C 0.14816(9) 0.67459(12) 0.4870(2) 0.0310(5) Uani 1 1 d . . . . .
C12 C 0.15651(9) 0.75222(12) 0.44409(19) 0.0301(5) Uani 1 1 d . . . . .
H12 H 0.137272 0.795027 0.474203 0.036 Uiso 1 1 calc R U . . .
C13 C 0.19361(9) 0.76546(12) 0.35630(19) 0.0289(5) Uani 1 1 d . . . . .
C14 C 0.22243(9) 0.70199(11) 0.31014(19) 0.0279(5) Uani 1 1 d . . . . .
H14 H 0.246395 0.711000 0.249167 0.034 Uiso 1 1 calc R U . . .
C15 C 0.21509(9) 0.62505(12) 0.35595(19) 0.0279(5) Uani 1 1 d . . . . .
C16 C 0.17837(9) 0.61092(12) 0.4454(2) 0.0298(5) Uani 1 1 d . . . . .
H16 H 0.174117 0.559352 0.477000 0.036 Uiso 1 1 calc R U . . .
C17 C 0.24449(10) 0.55548(12) 0.3039(2) 0.0313(5) Uani 1 1 d . . . . .
C18 C 0.20206(10) 0.85077(12) 0.3158(2) 0.0316(5) Uani 1 1 d . . . . .
C21 C 0.09290(10) 0.58699(12) 0.5994(2) 0.0342(5) Uani 1 1 d . . . . .
H21A H 0.125618 0.559408 0.652405 0.041 Uiso 1 1 calc R U . . .
H21B H 0.079890 0.556939 0.517429 0.041 Uiso 1 1 calc R U . . .
C22 C 0.04527(10) 0.59430(12) 0.6773(2) 0.0315(5) Uani 1 1 d . . . . .
C23 C 0.05809(10) 0.59840(13) 0.8181(2) 0.0315(5) Uani 1 1 d . . . . .
C24 C 0.11580(11) 0.60579(14) 0.8920(2) 0.0394(6) Uani 1 1 d . . . . .
H24 H 0.146040 0.603532 0.845831 0.047 Uiso 1 1 calc R U . . .
C25 C 0.12785(12) 0.61598(15) 1.0271(3) 0.0485(7) Uani 1 1 d . . . . .
H25 H 0.165723 0.622276 1.071728 0.058 Uiso 1 1 calc R U . . .
C26 C 0.08226(13) 0.61699(15) 1.1003(2) 0.0463(6) Uani 1 1 d . . . . .
H26 H 0.090473 0.624018 1.192820 0.056 Uiso 1 1 calc R U . . .
C27 C 0.02707(11) 0.60777(14) 1.0357(2) 0.0398(6) Uani 1 1 d . . . . .
H27 H -0.001947 0.606940 1.085623 0.048 Uiso 1 1 calc R U . . .
C28 C 0.01185(10) 0.59918(12) 0.8917(2) 0.0319(5) Uani 1 1 d . . . . .
O11 O 0.10866(7) 0.66720(9) 0.56886(16) 0.0385(4) Uani 1 1 d . . . . .
O12 O 0.25742(8) 0.56234(9) 0.19118(15) 0.0415(4) Uani 1 1 d . . . . .
O13 O 0.25409(7) 0.49375(8) 0.37901(14) 0.0386(4) Uani 1 1 d . . . . .
O14 O 0.23362(8) 0.85826(9) 0.22502(16) 0.0393(4) Uani 1 1 d . . . . .
H14A H 0.234269 0.905437 0.202593 0.059 Uiso 1 1 calc R U . . .
O15 O 0.18029(7) 0.90624(9) 0.36651(16) 0.0389(4) Uani 1 1 d . . . . .
O1E O 0.36376(11) 0.57533(16) 0.0559(3) 0.0939(8) Uani 1 1 d . U . . .
C100 C 0.4026(6) 0.6352(9) 0.1447(14) 0.143(3) Uiso 0.5 1 d . U P . .
C101 C 0.4183(5) 0.6273(7) 0.2848(12) 0.124(3) Uiso 0.5 1 d . U P . .
C102 C 0.3825(5) 0.6722(7) 0.2283(11) 0.117(3) Uiso 0.5 1 d . U P . .
C103 C 0.3638(4) 0.6607(5) 0.0891(9) 0.090(2) Uiso 0.5 1 d . U P . .

loop_
_atom_site_aniso_label
_atom_site_aniso_U_11
_atom_site_aniso_U_22
_atom_site_aniso_U_33
_atom_site_aniso_U_23
_atom_site_aniso_U_13
_atom_site_aniso_U_12
Li1 0.049(2) 0.0302(18) 0.0403(19) -0.0036(15) 0.0185(17) -0.0025(16)
C11 0.0333(11) 0.0281(11) 0.0351(11) -0.0025(8) 0.0154(9) -0.0027(9)
C12 0.0344(11) 0.0245(10) 0.0334(11) -0.0041(8) 0.0119(9) -0.0002(8)
C13 0.0354(12) 0.0243(10) 0.0280(10) 0.0001(8) 0.0088(9) -0.0036(8)
C14 0.0333(11) 0.0268(10) 0.0260(10) -0.0012(8) 0.0114(8) -0.0056(8)
C15 0.0344(11) 0.0253(10) 0.0257(10) -0.0051(8) 0.0102(8) -0.0028(8)
C16 0.0381(12) 0.0228(10) 0.0313(11) -0.0010(8) 0.0139(9) -0.0038(8)
C17 0.0378(12) 0.0251(10) 0.0346(11) -0.0032(8) 0.0159(9) -0.0031(9)
C18 0.0361(12) 0.0251(10) 0.0358(11) 0.0013(8) 0.0122(9) 0.0003(9)
C21 0.0419(13) 0.0259(11) 0.0398(12) -0.0024(8) 0.0203(10) -0.0058(9)
C22 0.0400(13) 0.0248(10) 0.0342(12) 0.0000(8) 0.0187(10) -0.0025(9)
C23 0.0372(12) 0.0261(10) 0.0340(11) -0.0021(8) 0.0140(9) 0.0010(8)
C24 0.0399(13) 0.0374(12) 0.0428(13) -0.0039(10) 0.0129(10) 0.0034(10)
C25 0.0502(15) 0.0472(15) 0.0455(14) -0.0056(11) 0.0030(12) 0.0045(12)
C26 0.0622(17) 0.0451(14) 0.0309(12) -0.0045(10) 0.0074(11) 0.0077(12)
C27 0.0529(15) 0.0379(13) 0.0318(12) -0.0025(9) 0.0160(11) 0.0078(11)
C28 0.0422(13) 0.0260(10) 0.0308(11) 0.0020(8) 0.0155(10) 0.0057(9)
O11 0.0498(10) 0.0274(8) 0.0470(9) -0.0007(6) 0.0308(8) -0.0029(7)
O12 0.0652(11) 0.0321(8) 0.0332(8) 0.0026(6) 0.0244(8) 0.0089(7)
O13 0.0620(11) 0.0207(7) 0.0403(9) 0.0023(6) 0.0283(8) 0.0031(7)
O14 0.0584(11) 0.0229(8) 0.0433(9) 0.0066(6) 0.0267(8) 0.0028(7)
O15 0.0492(10) 0.0243(8) 0.0485(9) -0.0003(6) 0.0228(8) 0.0010(7)
O1E 0.0812(17) 0.0877(18) 0.118(2) -0.0006(14) 0.0329(15) -0.0402(14)

loop_
_atom_type_symbol
_atom_type_description
_atom_type_scat_dispersion_real
_atom_type_scat_dispersion_imag
_atom_type_scat_source
C C 0.0033 0.0016 'International Tables Vol C Tables 4.2.6.8 and 6.1.1.4'
H H 0.0000 0.0000 'International Tables Vol C Tables 4.2.6.8 and 6.1.1.4'
Li Li -0.0003 0.0001 'International Tables Vol C Tables 4.2.6.8 and 6.1.1.4'
O O 0.0106 0.0060 'International Tables Vol C Tables 4.2.6.8 and 6.1.1.4'
N N 0.0061 0.0033 'International Tables Vol C Tables 4.2.6.8 and 6.1.1.4'

loop_
_geom_angle_atom_site_label_1
_geom_angle_atom_site_label_2
_geom_angle_atom_site_label_3
_geom_angle
_geom_angle_site_symmetry_1
_geom_angle_site_symmetry_3
_geom_angle_publ_flag
O12 Li1 O1E 109.4(2) . . ?
O12 Li1 O15 107.96(19) . 4_545 ?
O1E Li1 O15 110.2(2) . 4_545 ?
O12 Li1 O13 115.6(2) . 6_565 ?
O1E Li1 O13 104.27(19) . 6_565 ?
O15 Li1 O13 109.36(18) 4_545 6_565 ?
O11 C11 C16 124.54(18) . . ?
O11 C11 C12 115.36(17) . . ?
C16 C11 C12 120.10(19) . . ?
C13 C12 C11 119.74(18) . . ?
C12 C13 C14 120.69(18) . . ?
C12 C13 C18 117.45(18) . . ?
C14 C13 C18 121.85(18) . . ?
C15 C14 C13 119.31(19) . . ?
C14 C15 C16 120.63(18) . . ?
C14 C15 C17 119.97(19) . . ?
C16 C15 C17 119.33(18) . . ?
C11 C16 C15 119.46(18) . . ?
O12 C17 O13 125.21(19) . . ?
O12 C17 C15 117.78(18) . . ?
O13 C17 C15 117.00(18) . . ?
O15 C18 O14 125.05(19) . . ?
O15 C18 C13 120.76(19) . . ?
O14 C18 C13 114.19(17) . . ?
O11 C21 C22 106.92(16) . . ?
C23 C22 C28 120.3(2) . 2_556 ?
C23 C22 C21 120.2(2) . . ?
C28 C22 C21 119.48(19) 2_556 . ?
C22 C23 C24 122.3(2) . . ?
C22 C23 C28 119.5(2) . . ?
C24 C23 C28 118.2(2) . . ?
C25 C24 C23 122.2(2) . . ?
C24 C25 C26 119.8(2) . . ?
C27 C26 C25 120.3(2) . . ?
C26 C27 C28 122.0(2) . . ?
C22 C28 C27 122.7(2) 2_556 . ?
C22 C28 C23 119.84(19) 2_556 . ?
C27 C28 C23 117.4(2) . . ?
C11 O11 C21 116.76(15) . . ?
C17 O12 Li1 144.13(18) . . ?
C17 O13 Li1 128.42(17) . 6_566 ?
C18 O15 Li1 137.0(2) . 4 ?
C100 O1E C103 41.8(5) . . ?
C100 O1E Li1 136.6(5) . . ?
C103 O1E Li1 118.5(4) . . ?
C102 C100 O1E 118.1(12) . . ?
C102 C100 C101 53.5(8) . . ?
O1E C100 C101 123.2(11) . . ?
C102 C101 C100 55.2(9) . . ?
C102 C101 C103 34.5(7) . . ?
C100 C101 C103 22.5(7) . . ?
C101 C102 C100 71.3(11) . . ?
C101 C102 C103 116.9(11) . . ?
C100 C102 C103 47.3(8) . . ?
O1E C103 C102 110.5(8) . . ?
O1E C103 C101 86.4(5) . . ?
C102 C103 C101 28.6(6) . . ?

loop_
_geom_bond_atom_site_label_1
_geom_bond_atom_site_label_2
_geom_bond_distance
_geom_bond_site_symmetry_2
_geom_bond_publ_flag
Li1 O12 1.894(4) . ?
Li1 O1E 1.908(5) . ?
Li1 O15 1.943(4) 4_545 ?
Li1 O13 1.996(4) 6_565 ?
C11 O11 1.372(2) . ?
C11 C16 1.391(3) . ?
C11 C12 1.392(3) . ?
C12 C13 1.386(3) . ?
C13 C14 1.389(3) . ?
C13 C18 1.505(3) . ?
C14 C15 1.387(3) . ?
C15 C16 1.394(3) . ?
C15 C17 1.501(3) . ?
C17 O12 1.246(2) . ?
C17 O13 1.275(2) . ?
C18 O15 1.221(3) . ?
C18 O14 1.301(3) . ?
C21 O11 1.439(2) . ?
C21 C22 1.503(3) . ?
C22 C23 1.405(3) . ?
C22 C28 1.401(3) 2_556 ?
C23 C24 1.432(3) . ?
C23 C28 1.441(3) . ?
C24 C25 1.357(3) . ?
C25 C26 1.425(4) . ?
C26 C27 1.354(4) . ?
C27 C28 1.444(3) . ?
O1E C100 1.529(15) . ?
O1E C103 1.463(10) . ?
C100 C102 1.218(15) . ?
C100 C101 1.405(16) . ?
C101 C102 1.192(14) . ?
C101 C103 2.222(15) . ?
C102 C103 1.412(13) . ?
